data_7152144
loop_
_publ_author_name
'Subba Reddy, B. V.'
'Borkar, Prashant'
'Yadav, J. S.'
'Purushotham Reddy, P.'
'Kunwar, A. C.'
'Sridhar, B.'
'Gr\'ee, Ren\'e'

_publ_section_title
;
 Oxidative Prins and Prins/Friedel-Crafts cyclizations for the
 stereoselective synthesis of dioxabicycles and
 hexahydro-1H-benzo[f]isochromenes via the benzylic C-H activation.
;
_journal_issue 7
_journal_name_full 'Organic &amp; biomolecular chemistry'
_journal_page_first 1349
_journal_page_last 1358
_journal_paper_doi 10.1039/c1ob06489d
_journal_volume 10
_journal_year 2012
_chemical_formula_moiety 'C20 H22 O2'
_chemical_formula_sum 'C20 H22 O2'
_chemical_formula_weight 294.38
_chemical_name_systematic
;(4R,4aR,10bS)-4-(4-methoxyphenyl)-2,4,4a,5,6,10b-hexahydro-1H-
benzo[f]isochromene
;
_space_group_IT_number 14
_symmetry_cell_setting monoclinic
_symmetry_Int_Tables_number 14
_symmetry_space_group_name_Hall '-P 2ybc'
_symmetry_space_group_name_H-M 'P 1 21/c 1'
_atom_sites_solution_hydrogens geom
_atom_sites_solution_primary direct
_atom_sites_solution_secondary difmap
_audit_creation_method SHELXL-97
_cell_angle_alpha 90.00
_cell_angle_beta 100.778(4)
_cell_angle_gamma 90.00
_cell_formula_units_Z 4
_cell_length_a 18.554(4)
_cell_length_b 6.2560(15)
_cell_length_c 13.851(3)
_cell_measurement_reflns_used 2544
_cell_measurement_temperature 294(2)
_cell_measurement_theta_max 23.78
_cell_measurement_theta_min 2.23
_cell_volume 1579.4(6)
_computing_cell_refinement 'SAINT (Bruker, 2001)'
_computing_data_collection 'SMART (Bruker, 2001)'
_computing_data_reduction SAINT
_computing_molecular_graphics 'SHELXTL/PC (Sheldrick, 1990)'
_computing_publication_material SHELXL97
_computing_structure_refinement 'SHELXL-97 (Sheldrick, 2008)'
_computing_structure_solution 'SHELXS-97 (Sheldrick, 2008)'
_diffrn_ambient_temperature 294(2)
_diffrn_measured_fraction_theta_full 0.999
_diffrn_measured_fraction_theta_max 0.999
_diffrn_measurement_device 'Bruker SMART APEX CCD area-detector'
_diffrn_measurement_device_type 'CCD Area Detector'
_diffrn_measurement_method '\w scan'
_diffrn_radiation_monochromator graphite
_diffrn_radiation_probe x-ray
_diffrn_radiation_type MoK\a
_diffrn_radiation_wavelength 0.71073
_diffrn_reflns_av_R_equivalents 0.0371
_diffrn_reflns_av_sigmaI/netI 0.0390
_diffrn_reflns_limit_h_max 22
_diffrn_reflns_limit_h_min -22
_diffrn_reflns_limit_k_max 7
_diffrn_reflns_limit_k_min -7
_diffrn_reflns_limit_l_max 16
_diffrn_reflns_limit_l_min -16
_diffrn_reflns_number 12095
_diffrn_reflns_theta_full 25.00
_diffrn_reflns_theta_max 25.00
_diffrn_reflns_theta_min 1.12
_diffrn_source 'fine-focus sealed tube'
_diffrn_standards_number 0
_exptl_absorpt_coefficient_mu 0.078
_exptl_absorpt_correction_type none
_exptl_crystal_colour colorless
_exptl_crystal_density_diffrn 1.238
_exptl_crystal_density_method 'not measured'
_exptl_crystal_description block
_exptl_crystal_F_000 632
_exptl_crystal_size_max 0.22
_exptl_crystal_size_mid 0.17
_exptl_crystal_size_min 0.09
_refine_diff_density_max 0.136
_refine_diff_density_min -0.122
_refine_diff_density_rms 0.027
_refine_ls_extinction_method none
_refine_ls_goodness_of_fit_ref 1.120
_refine_ls_hydrogen_treatment constr
_refine_ls_matrix_type full
_refine_ls_number_parameters 200
_refine_ls_number_reflns 2784
_refine_ls_number_restraints 0
_refine_ls_restrained_S_all 1.120
_refine_ls_R_factor_all 0.0798
_refine_ls_R_factor_gt 0.0554
_refine_ls_shift/su_max 0.000
_refine_ls_shift/su_mean 0.000
_refine_ls_structure_factor_coef Fsqd
_refine_ls_weighting_details 'calc w=1/[\s^2^(Fo^2^)+(0.0393P)^2^+0.2762P] where P=(Fo^2^+2Fc^2^)/3'
_refine_ls_weighting_scheme calc
_refine_ls_wR_factor_gt 0.1105
_refine_ls_wR_factor_ref 0.1233
_reflns_number_gt 2030
_reflns_number_total 2784
_reflns_threshold_expression I>2\s(I)
_cod_data_source_file c1ob06489d.txt
_cod_data_source_block aj73
_cod_original_cell_volume 1579.4(7)
_cod_original_sg_symbol_H-M 'P 21/c'
_cod_database_code 7152144

loop_
_symmetry_equiv_pos_as_xyz
'x, y, z'
'-x, y+1/2, -z+1/2'
'-x, -y, -z'
'x, -y-1/2, z-1/2'

loop_
_atom_site_label
_atom_site_type_symbol
_atom_site_fract_x
_atom_site_fract_y
_atom_site_fract_z
_atom_site_U_iso_or_equiv
_atom_site_adp_type
_atom_site_occupancy
_atom_site_symmetry_multiplicity
_atom_site_calc_flag
_atom_site_refinement_flags
C1 C 0.38795(12) 1.0984(3) 0.52518(16) 0.0591(6) Uani 1 1 d .
C2 C 0.44984(14) 1.2275(4) 0.53492(19) 0.0736(7) Uani 1 1 d .
H2 H 0.4706 1.2537 0.4799 0.088 Uiso 1 1 calc R
C3 C 0.48127(14) 1.3173(4) 0.6227(2) 0.0763(7) Uani 1 1 d .
H3 H 0.5226 1.4033 0.6268 0.092 Uiso 1 1 calc R
C4 C 0.45177(14) 1.2802(4) 0.70465(19) 0.0729(7) Uani 1 1 d .
H4 H 0.4728 1.3403 0.7647 0.088 Uiso 1 1 calc R
C5 C 0.39088(14) 1.1534(4) 0.69698(17) 0.0649(6) Uani 1 1 d .
H5 H 0.3710 1.1284 0.7528 0.078 Uiso 1 1 calc R
C6 C 0.35768(12) 1.0606(3) 0.60848(15) 0.0548(6) Uani 1 1 d .
C7 C 0.29251(12) 0.9146(3) 0.60507(14) 0.0555(6) Uani 1 1 d .
H7 H 0.2578 0.9868 0.6395 0.067 Uiso 1 1 calc R
C8 C 0.31574(13) 0.7065(4) 0.65987(16) 0.0642(6) Uani 1 1 d .
H8A H 0.3542 0.6390 0.6319 0.077 Uiso 1 1 calc R
H8B H 0.3353 0.7378 0.7284 0.077 Uiso 1 1 calc R
C9 C 0.25218(13) 0.5564(4) 0.65322(17) 0.0715(7) Uani 1 1 d .
H9A H 0.2684 0.4249 0.6876 0.086 Uiso 1 1 calc R
H9B H 0.2150 0.6203 0.6849 0.086 Uiso 1 1 calc R
C10 C 0.19215(12) 0.6960(3) 0.50161(16) 0.0595(6) Uani 1 1 d .
H10 H 0.1550 0.7567 0.5356 0.071 Uiso 1 1 calc R
C11 C 0.25201(11) 0.8653(3) 0.50091(15) 0.0542(5) Uani 1 1 d .
H11 H 0.2272 0.9971 0.4749 0.065 Uiso 1 1 calc R
C12 C 0.30671(12) 0.8108(4) 0.43575(15) 0.0604(6) Uani 1 1 d .
H12A H 0.2808 0.7693 0.3710 0.073 Uiso 1 1 calc R
H12B H 0.3370 0.6916 0.4636 0.073 Uiso 1 1 calc R
C13 C 0.35471(13) 1.0040(4) 0.42722(16) 0.0687(7) Uani 1 1 d .
H13A H 0.3938 0.9622 0.3933 0.082 Uiso 1 1 calc R
H13B H 0.3255 1.1123 0.3878 0.082 Uiso 1 1 calc R
C14 C 0.15466(11) 0.6305(3) 0.40038(17) 0.0576(6) Uani 1 1 d .
C15 C 0.10456(12) 0.7644(4) 0.34339(19) 0.0657(6) Uani 1 1 d .
H15 H 0.0927 0.8937 0.3696 0.079 Uiso 1 1 calc R
C16 C 0.07204(12) 0.7112(4) 0.24932(19) 0.0681(7) Uani 1 1 d .
H16 H 0.0385 0.8041 0.2126 0.082 Uiso 1 1 calc R
C17 C 0.08889(11) 0.5198(4) 0.20873(18) 0.0595(6) Uani 1 1 d .
C18 C 0.13741(13) 0.3832(4) 0.26420(19) 0.0679(7) Uani 1 1 d .
H18 H 0.1485 0.2526 0.2384 0.082 Uiso 1 1 calc R
C19 C 0.16991(13) 0.4399(4) 0.35873(19) 0.0683(7) Uani 1 1 d .
H19 H 0.2032 0.3463 0.3954 0.082 Uiso 1 1 calc R
C20 C 0.06836(16) 0.2867(4) 0.0695(2) 0.0909(9) Uani 1 1 d .
H20A H 0.1200 0.2742 0.0703 0.136 Uiso 1 1 calc R
H20B H 0.0422 0.2838 0.0027 0.136 Uiso 1 1 calc R
H20C H 0.0525 0.1696 0.1052 0.136 Uiso 1 1 calc R
O1 O 0.22118(8) 0.5092(2) 0.55345(12) 0.0679(5) Uani 1 1 d .
O2 O 0.05401(8) 0.4824(3) 0.11408(13) 0.0751(5) Uani 1 1 d .

loop_
_atom_site_aniso_label
_atom_site_aniso_U_11
_atom_site_aniso_U_22
_atom_site_aniso_U_33
_atom_site_aniso_U_23
_atom_site_aniso_U_13
_atom_site_aniso_U_12
C1 0.0656(15) 0.0580(13) 0.0558(14) 0.0082(11) 0.0164(11) 0.0051(11)
C2 0.0789(17) 0.0738(17) 0.0725(17) 0.0086(13) 0.0251(14) -0.0095(14)
C3 0.0758(17) 0.0665(16) 0.0853(19) 0.0023(14) 0.0118(15) -0.0080(13)
C4 0.0817(18) 0.0622(15) 0.0712(17) -0.0044(12) 0.0049(14) 0.0044(14)
C5 0.0786(17) 0.0628(14) 0.0544(15) 0.0037(11) 0.0157(12) 0.0136(13)
C6 0.0596(14) 0.0511(12) 0.0566(14) 0.0096(10) 0.0181(11) 0.0139(10)
C7 0.0601(14) 0.0600(13) 0.0514(13) 0.0056(10) 0.0231(11) 0.0144(11)
C8 0.0704(15) 0.0722(15) 0.0532(13) 0.0178(11) 0.0200(11) 0.0064(12)
C9 0.0797(18) 0.0735(16) 0.0661(17) 0.0260(13) 0.0259(13) 0.0084(13)
C10 0.0578(14) 0.0592(13) 0.0655(15) 0.0107(11) 0.0218(12) 0.0121(11)
C11 0.0566(13) 0.0488(12) 0.0600(14) 0.0138(10) 0.0182(11) 0.0114(10)
C12 0.0627(14) 0.0707(15) 0.0508(13) 0.0043(11) 0.0180(11) 0.0008(12)
C13 0.0733(16) 0.0820(17) 0.0556(14) 0.0090(12) 0.0243(12) -0.0070(13)
C14 0.0486(13) 0.0525(13) 0.0758(16) 0.0111(11) 0.0219(11) 0.0069(10)
C15 0.0543(14) 0.0589(14) 0.0844(18) 0.0003(12) 0.0139(13) 0.0120(11)
C16 0.0510(14) 0.0621(15) 0.0889(19) 0.0117(13) 0.0072(13) 0.0133(11)
C17 0.0465(13) 0.0605(14) 0.0728(16) 0.0069(12) 0.0141(12) -0.0022(11)
C18 0.0684(16) 0.0521(13) 0.0843(18) 0.0028(12) 0.0169(14) 0.0094(12)
C19 0.0673(16) 0.0592(15) 0.0771(17) 0.0153(13) 0.0104(13) 0.0161(12)
C20 0.096(2) 0.089(2) 0.086(2) -0.0141(16) 0.0128(16) 0.0075(16)
O1 0.0728(10) 0.0599(9) 0.0723(11) 0.0199(8) 0.0174(8) 0.0046(8)
O2 0.0650(11) 0.0740(11) 0.0837(12) -0.0001(9) 0.0070(9) 0.0041(9)

loop_
_atom_type_symbol
_atom_type_description
_atom_type_scat_dispersion_real
_atom_type_scat_dispersion_imag
_atom_type_scat_source
C C 0.0033 0.0016 'International Tables Vol C Tables 4.2.6.8 and 6.1.1.4'
H H 0.0000 0.0000 'International Tables Vol C Tables 4.2.6.8 and 6.1.1.4'
O O 0.0106 0.0060 'International Tables Vol C Tables 4.2.6.8 and 6.1.1.4'

loop_
_geom_angle_atom_site_label_1
_geom_angle_atom_site_label_2
_geom_angle_atom_site_label_3
_geom_angle
C2 C1 C6 118.1(2)
C2 C1 C13 120.6(2)
C6 C1 C13 121.3(2)
C3 C2 C1 122.2(2)
C3 C2 H2 118.9
C1 C2 H2 118.9
C2 C3 C4 119.9(2)
C2 C3 H3 120.1
C4 C3 H3 120.1
C5 C4 C3 119.1(2)
C5 C4 H4 120.5
C3 C4 H4 120.5
C4 C5 C6 122.2(2)
C4 C5 H5 118.9
C6 C5 H5 118.9
C5 C6 C1 118.5(2)
C5 C6 C7 120.00(19)
C1 C6 C7 121.4(2)
C6 C7 C8 110.51(17)
C6 C7 C11 113.66(17)
C8 C7 C11 109.87(18)
C6 C7 H7 107.5
C8 C7 H7 107.5
C11 C7 H7 107.5
C9 C8 C7 110.98(18)
C9 C8 H8A 109.4
C7 C8 H8A 109.4
C9 C8 H8B 109.4
C7 C8 H8B 109.4
H8A C8 H8B 108.0
O1 C9 C8 111.11(17)
O1 C9 H9A 109.4
C8 C9 H9A 109.4
O1 C9 H9B 109.4
C8 C9 H9B 109.4
H9A C9 H9B 108.0
O1 C10 C14 108.21(18)
O1 C10 C11 111.30(17)
C14 C10 C11 113.06(17)
O1 C10 H10 108.0
C14 C10 H10 108.0
C11 C10 H10 108.0
C12 C11 C7 109.96(17)
C12 C11 C10 114.44(18)
C7 C11 C10 111.21(17)
C12 C11 H11 106.9
C7 C11 H11 106.9
C10 C11 H11 106.9
C11 C12 C13 109.56(18)
C11 C12 H12A 109.8
C13 C12 H12A 109.8
C11 C12 H12B 109.8
C13 C12 H12B 109.8
H12A C12 H12B 108.2
C1 C13 C12 112.97(18)
C1 C13 H13A 109.0
C12 C13 H13A 109.0
C1 C13 H13B 109.0
C12 C13 H13B 109.0
H13A C13 H13B 107.8
C19 C14 C15 117.0(2)
C19 C14 C10 122.2(2)
C15 C14 C10 120.8(2)
C16 C15 C14 121.7(2)
C16 C15 H15 119.2
C14 C15 H15 119.2
C15 C16 C17 120.3(2)
C15 C16 H16 119.9
C17 C16 H16 119.9
C18 C17 O2 125.0(2)
C18 C17 C16 119.2(2)
O2 C17 C16 115.8(2)
C17 C18 C19 119.7(2)
C17 C18 H18 120.1
C19 C18 H18 120.1
C14 C19 C18 122.2(2)
C14 C19 H19 118.9
C18 C19 H19 118.9
O2 C20 H20A 109.5
O2 C20 H20B 109.5
H20A C20 H20B 109.5
O2 C20 H20C 109.5
H20A C20 H20C 109.5
H20B C20 H20C 109.5
C10 O1 C9 111.40(17)
C17 O2 C20 118.10(19)

loop_
_geom_bond_atom_site_label_1
_geom_bond_atom_site_label_2
_geom_bond_distance
C1 C2 1.390(3)
C1 C6 1.394(3)
C1 C13 1.502(3)
C2 C3 1.367(3)
C2 H2 0.9300
C3 C4 1.369(3)
C3 H3 0.9300
C4 C5 1.368(3)
C4 H4 0.9300
C5 C6 1.392(3)
C5 H5 0.9300
C6 C7 1.509(3)
C7 C8 1.528(3)
C7 C11 1.528(3)
C7 H7 0.9800
C8 C9 1.497(3)
C8 H8A 0.9700
C8 H8B 0.9700
C9 O1 1.425(3)
C9 H9A 0.9700
C9 H9B 0.9700
C10 O1 1.424(2)
C10 C14 1.501(3)
C10 C11 1.536(3)
C10 H10 0.9800
C11 C12 1.518(3)
C11 H11 0.9800
C12 C13 1.519(3)
C12 H12A 0.9700
C12 H12B 0.9700
C13 H13A 0.9700
C13 H13B 0.9700
C14 C19 1.377(3)
C14 C15 1.383(3)
C15 C16 1.371(3)
C15 H15 0.9300
C16 C17 1.383(3)
C16 H16 0.9300
C17 C18 1.369(3)
C17 O2 1.369(3)
C18 C19 1.382(3)
C18 H18 0.9300
C19 H19 0.9300
C20 O2 1.419(3)
C20 H20A 0.9600
C20 H20B 0.9600
C20 H20C 0.9600

loop_
_geom_torsion_atom_site_label_1
_geom_torsion_atom_site_label_2
_geom_torsion_atom_site_label_3
_geom_torsion_atom_site_label_4
_geom_torsion
C6 C1 C2 C3 -0.1(3)
C13 C1 C2 C3 179.6(2)
C1 C2 C3 C4 0.2(4)
C2 C3 C4 C5 -0.1(4)
C3 C4 C5 C6 -0.1(3)
C4 C5 C6 C1 0.2(3)
C4 C5 C6 C7 177.4(2)
C2 C1 C6 C5 -0.1(3)
C13 C1 C6 C5 -179.7(2)
C2 C1 C6 C7 -177.31(19)
C13 C1 C6 C7 3.1(3)
C5 C6 C7 C8 -68.7(2)
C1 C6 C7 C8 108.4(2)
C5 C6 C7 C11 167.23(18)
C1 C6 C7 C11 -15.6(3)
C6 C7 C8 C9 -177.50(18)
C11 C7 C8 C9 -51.3(2)
C7 C8 C9 O1 58.2(2)
C6 C7 C11 C12 45.5(2)
C8 C7 C11 C12 -78.9(2)
C6 C7 C11 C10 173.30(16)
C8 C7 C11 C10 48.9(2)
O1 C10 C11 C12 71.7(2)
C14 C10 C11 C12 -50.4(2)
O1 C10 C11 C7 -53.7(2)
C14 C10 C11 C7 -175.72(16)
C7 C11 C12 C13 -63.6(2)
C10 C11 C12 C13 170.37(17)
C2 C1 C13 C12 159.5(2)
C6 C1 C13 C12 -20.9(3)
C11 C12 C13 C1 50.8(3)
O1 C10 C14 C19 -20.4(3)
C11 C10 C14 C19 103.4(2)
O1 C10 C14 C15 161.81(19)
C11 C10 C14 C15 -74.4(2)
C19 C14 C15 C16 -0.7(3)
C10 C14 C15 C16 177.3(2)
C14 C15 C16 C17 -0.1(4)
C15 C16 C17 C18 1.1(3)
C15 C16 C17 O2 -179.4(2)
O2 C17 C18 C19 179.2(2)
C16 C17 C18 C19 -1.4(3)
C15 C14 C19 C18 0.4(3)
C10 C14 C19 C18 -177.5(2)
C17 C18 C19 C14 0.7(4)
C14 C10 O1 C9 -174.94(17)
C11 C10 O1 C9 60.2(2)
C8 C9 O1 C10 -62.9(2)
C18 C17 O2 C20 0.5(3)
C16 C17 O2 C20 -178.9(2)
